data_2229712
loop_
_publ_author_name
'Karpoormath, Rajshekhar'
'Naicker, Tricia'
'Govender, Thavendran'
'Kruger, Hendrik G.'
'Maguire, Glenn E. M.'

_publ_section_title
;
 Benzyl
 5-hydroxy-4-oxapentacyclo[5.4.1.0^2,6^.0^3,10^.0^8,11^]dodecane-3-carboxylate
;
_journal_coeditor_code IS2678
_journal_issue 4
_journal_name_full 'Acta Crystallographica Section E'
_journal_page_first o877
_journal_paper_doi 10.1107/S1600536811009020
_journal_volume 67
_journal_year 2011
_chemical_formula_iupac 'C19 H18 O4'
_chemical_formula_moiety 'C19 H18 O4'
_chemical_formula_sum 'C19 H18 O4'
_chemical_formula_weight 310.33
_chemical_name_systematic
;
Benzyl
5-hydroxy-4-oxapentacyclo[5.4.1.0^2,6^.0^3,10^.0^8,11^]dodecane-3-carboxylate
;
_space_group_IT_number 14
_symmetry_cell_setting monoclinic
_symmetry_space_group_name_Hall '-P 2ybc'
_symmetry_space_group_name_H-M 'P 1 21/c 1'
_atom_sites_solution_hydrogens geom
_atom_sites_solution_primary direct
_atom_sites_solution_secondary difmap
_audit_creation_method SHELXL-97
_cell_angle_alpha 90.00
_cell_angle_beta 95.2430(10)
_cell_angle_gamma 90.00
_cell_formula_units_Z 4
_cell_length_a 6.5254(2)
_cell_length_b 12.8995(2)
_cell_length_c 16.9772(5)
_cell_measurement_reflns_used 6932
_cell_measurement_temperature 173(2)
_cell_measurement_theta_max 28.30
_cell_measurement_theta_min 2.41
_cell_volume 1423.07(6)
_computing_cell_refinement 'DENZO-SMN (Otwinowski & Minor, 1997)'
_computing_data_collection 'COLLECT (Nonius, 2000)'
_computing_data_reduction 'DENZO-SMN (Otwinowski & Minor, 1997)'
_computing_molecular_graphics '<i>OLEX2</i> (Dolomanov <i>et al.</i>, 2009)'
_computing_publication_material 'SHELXL97 (Sheldrick, 2008)'
_computing_structure_refinement 'SHELXL97 (Sheldrick, 2008)'
_computing_structure_solution 'SHELXS97 (Sheldrick, 2008)'
_diffrn_ambient_temperature 173(2)
_diffrn_measured_fraction_theta_full 0.997
_diffrn_measured_fraction_theta_max 0.997
_diffrn_measurement_device_type 'Nonius KappaCCD'
_diffrn_measurement_method '1.2\% \f and \w'
_diffrn_radiation_monochromator graphite
_diffrn_radiation_source 'fine-focus sealed tube'
_diffrn_radiation_type MoK\a
_diffrn_radiation_wavelength 0.71073
_diffrn_reflns_av_R_equivalents 0.0178
_diffrn_reflns_av_sigmaI/netI 0.0208
_diffrn_reflns_limit_h_max 8
_diffrn_reflns_limit_h_min -8
_diffrn_reflns_limit_k_max 17
_diffrn_reflns_limit_k_min -17
_diffrn_reflns_limit_l_max 22
_diffrn_reflns_limit_l_min -22
_diffrn_reflns_number 6925
_diffrn_reflns_theta_full 28.30
_diffrn_reflns_theta_max 28.30
_diffrn_reflns_theta_min 3.13
_diffrn_standards_decay_% 0
_diffrn_standards_number 0
_exptl_absorpt_coefficient_mu 0.101
_exptl_absorpt_correction_type none
_exptl_crystal_colour colourless
_exptl_crystal_density_diffrn 1.448
_exptl_crystal_density_method 'not measured'
_exptl_crystal_description block
_exptl_crystal_F_000 656
_exptl_crystal_size_max 0.34
_exptl_crystal_size_mid 0.22
_exptl_crystal_size_min 0.16
_refine_diff_density_max 0.471
_refine_diff_density_min -0.238
_refine_ls_goodness_of_fit_ref 1.063
_refine_ls_hydrogen_treatment mixed
_refine_ls_matrix_type full
_refine_ls_number_parameters 212
_refine_ls_number_reflns 3540
_refine_ls_number_restraints 1
_refine_ls_restrained_S_all 1.063
_refine_ls_R_factor_all 0.0618
_refine_ls_R_factor_gt 0.0482
_refine_ls_shift/su_max 0.000
_refine_ls_shift/su_mean 0.000
_refine_ls_structure_factor_coef Fsqd
_refine_ls_weighting_details 'calc w=1/[\s^2^(Fo^2^)+(0.0463P)^2^+0.9320P] where P=(Fo^2^+2Fc^2^)/3'
_refine_ls_weighting_scheme calc
_refine_ls_wR_factor_gt 0.1101
_refine_ls_wR_factor_ref 0.1185
_reflns_number_gt 2930
_reflns_number_total 3540
_reflns_threshold_expression I>2sigma(I)
_cod_data_source_file is2678.cif
_cod_data_source_block I
_cod_original_sg_symbol_H-M 'P 21/c'
_cod_database_code 2229712
_cod_database_fobs_code 2229712

loop_
_symmetry_equiv_pos_as_xyz
'x, y, z'
'-x, y+1/2, -z+1/2'
'-x, -y, -z'
'x, -y-1/2, z-1/2'

loop_
_atom_site_type_symbol
_atom_site_label
_atom_site_fract_x
_atom_site_fract_y
_atom_site_fract_z
_atom_site_U_iso_or_equiv
_atom_site_adp_type
_atom_site_calc_flag
_atom_site_refinement_flags
_atom_site_occupancy
_atom_site_disorder_assembly
_atom_site_disorder_group
O O1 0.74558(16) 0.46393(9) 0.05935(6) 0.0284(3) Uani d D 1 . .
H H1 0.695(4) 0.448(2) 0.0053(8) 0.073(8) Uiso d D 1 . .
O O2 0.45389(15) 0.54964(8) 0.09726(6) 0.0223(2) Uani d . 1 . .
O O3 0.06298(17) 0.60878(9) 0.22148(6) 0.0297(3) Uani d . 1 . .
O O4 0.10540(16) 0.65377(8) 0.09589(6) 0.0260(2) Uani d . 1 . .
C C1 0.5554(3) 0.33580(14) 0.29940(9) 0.0311(4) Uani d . 1 . .
H H1A 0.6449 0.3717 0.3411 0.037 Uiso calc R 1 . .
H H1B 0.5203 0.2656 0.3174 0.037 Uiso calc R 1 . .
C C2 0.2721(2) 0.33660(12) 0.19839(9) 0.0279(3) Uani d . 1 . .
H H2 0.1596 0.2865 0.2073 0.034 Uiso calc R 1 . .
C C3 0.2365(2) 0.41085(12) 0.12688(9) 0.0246(3) Uani d . 1 . .
H H3 0.1021 0.4065 0.0937 0.029 Uiso calc R 1 . .
C C4 0.3155(2) 0.52032(11) 0.15444(8) 0.0208(3) Uani d . 1 . .
C C5 0.4540(2) 0.49471(12) 0.23047(9) 0.0244(3) Uani d . 1 . .
H H5 0.4826 0.5553 0.2666 0.029 Uiso calc R 1 . .
C C6 0.3646(2) 0.39964(13) 0.27044(9) 0.0276(3) Uani d . 1 . .
H H6 0.2680 0.4154 0.3113 0.033 Uiso calc R 1 . .
C C7 0.4690(2) 0.29226(12) 0.16299(9) 0.0278(3) Uani d . 1 . .
H H7 0.4703 0.2164 0.1510 0.033 Uiso calc R 1 . .
C C8 0.4308(2) 0.36722(12) 0.09197(9) 0.0250(3) Uani d . 1 . .
H H8 0.4127 0.3363 0.0378 0.030 Uiso calc R 1 . .
C C9 0.5850(2) 0.45678(11) 0.10606(8) 0.0213(3) Uani d . 1 . .
C C10 0.6490(2) 0.45031(12) 0.19510(8) 0.0241(3) Uani d . 1 . .
H H10 0.7798 0.4876 0.2125 0.029 Uiso calc R 1 . .
C C11 0.6469(2) 0.33477(13) 0.21925(9) 0.0284(3) Uani d . 1 . .
H H11 0.7810 0.2975 0.2183 0.034 Uiso calc R 1 . .
C C12 0.1500(2) 0.59911(11) 0.16209(8) 0.0226(3) Uani d . 1 . .
C C13 -0.0640(2) 0.72567(13) 0.09816(9) 0.0286(3) Uani d . 1 . .
H H13A -0.0465 0.7671 0.1474 0.034 Uiso calc R 1 . .
H H13B -0.1952 0.6870 0.0976 0.034 Uiso calc R 1 . .
C C14 -0.0697(2) 0.79630(12) 0.02758(9) 0.0250(3) Uani d . 1 . .
C C15 0.0895(3) 0.80217(13) -0.02124(10) 0.0309(4) Uani d . 1 . .
H H15 0.2077 0.7596 -0.0111 0.037 Uiso calc R 1 . .
C C16 0.0759(3) 0.87050(14) -0.08503(10) 0.0350(4) Uani d . 1 . .
H H16 0.1843 0.8737 -0.1187 0.042 Uiso calc R 1 . .
C C17 -0.0945(3) 0.93378(14) -0.09964(10) 0.0347(4) Uani d . 1 . .
H H17 -0.1025 0.9807 -0.1429 0.042 Uiso calc R 1 . .
C C18 -0.2529(3) 0.92858(13) -0.05118(10) 0.0336(4) Uani d . 1 . .
H H18 -0.3697 0.9722 -0.0610 0.040 Uiso calc R 1 . .
C C19 -0.2416(3) 0.85979(13) 0.01181(10) 0.0296(3) Uani d . 1 . .
H H19 -0.3520 0.8559 0.0445 0.035 Uiso calc R 1 . .

loop_
_atom_site_aniso_label
_atom_site_aniso_U_11
_atom_site_aniso_U_22
_atom_site_aniso_U_33
_atom_site_aniso_U_12
_atom_site_aniso_U_13
_atom_site_aniso_U_23
O1 0.0213(5) 0.0420(7) 0.0227(5) 0.0026(5) 0.0060(4) 0.0028(5)
O2 0.0218(5) 0.0248(5) 0.0209(5) 0.0011(4) 0.0052(4) 0.0030(4)
O3 0.0329(6) 0.0344(6) 0.0232(5) 0.0061(5) 0.0094(4) 0.0017(4)
O4 0.0295(6) 0.0265(5) 0.0225(5) 0.0075(4) 0.0054(4) 0.0035(4)
C1 0.0347(8) 0.0332(9) 0.0252(8) 0.0010(7) 0.0016(6) 0.0059(6)
C2 0.0250(7) 0.0262(8) 0.0328(8) -0.0035(6) 0.0032(6) 0.0046(6)
C3 0.0198(7) 0.0242(7) 0.0294(8) -0.0018(6) 0.0010(6) -0.0003(6)
C4 0.0203(6) 0.0243(7) 0.0183(6) -0.0006(5) 0.0045(5) 0.0019(5)
C5 0.0253(7) 0.0283(8) 0.0197(7) 0.0000(6) 0.0020(5) -0.0005(6)
C6 0.0307(8) 0.0303(8) 0.0227(7) 0.0045(6) 0.0071(6) 0.0054(6)
C7 0.0303(8) 0.0230(7) 0.0304(8) 0.0009(6) 0.0042(6) 0.0002(6)
C8 0.0230(7) 0.0248(7) 0.0269(7) 0.0018(6) -0.0002(6) -0.0027(6)
C9 0.0188(6) 0.0254(7) 0.0200(7) 0.0020(5) 0.0025(5) 0.0013(5)
C10 0.0206(7) 0.0309(8) 0.0205(7) -0.0015(6) 0.0005(5) 0.0013(6)
C11 0.0253(7) 0.0331(8) 0.0263(8) 0.0033(6) -0.0002(6) 0.0058(6)
C12 0.0240(7) 0.0227(7) 0.0211(7) -0.0022(5) 0.0021(5) 0.0004(5)
C13 0.0293(8) 0.0292(8) 0.0278(8) 0.0089(6) 0.0061(6) 0.0030(6)
C14 0.0298(8) 0.0223(7) 0.0224(7) 0.0014(6) 0.0001(6) -0.0028(6)
C15 0.0325(8) 0.0296(8) 0.0310(8) 0.0041(7) 0.0047(7) 0.0038(6)
C16 0.0420(10) 0.0348(9) 0.0290(8) 0.0017(7) 0.0077(7) 0.0036(7)
C17 0.0498(10) 0.0285(8) 0.0250(8) 0.0022(7) -0.0008(7) 0.0035(6)
C18 0.0402(9) 0.0291(8) 0.0305(8) 0.0082(7) -0.0030(7) 0.0000(7)
C19 0.0318(8) 0.0291(8) 0.0277(8) 0.0048(6) 0.0024(6) -0.0019(6)

loop_
_atom_type_symbol
_atom_type_description
_atom_type_scat_dispersion_real
_atom_type_scat_dispersion_imag
_atom_type_scat_source
C C 0.0033 0.0016 'International Tables Vol C Tables 4.2.6.8 and 6.1.1.4'
H H 0.0000 0.0000 'International Tables Vol C Tables 4.2.6.8 and 6.1.1.4'
O O 0.0106 0.0060 'International Tables Vol C Tables 4.2.6.8 and 6.1.1.4'

loop_
_geom_angle_atom_site_label_1
_geom_angle_atom_site_label_2
_geom_angle_atom_site_label_3
_geom_angle_site_symmetry_1
_geom_angle_site_symmetry_3
_geom_angle
_geom_angle_publ_flag
C9 O1 H1 . . 108.6(16) ?
C4 O2 C9 . . 96.46(10) ?
C12 O4 C13 . . 115.11(11) ?
C11 C1 C6 . . 95.19(12) ?
C11 C1 H1A . . 112.7 ?
C6 C1 H1A . . 112.7 ?
C11 C1 H1B . . 112.7 ?
C6 C1 H1B . . 112.7 ?
H1A C1 H1B . . 110.2 ?
C6 C2 C3 . . 108.38(13) ?
C6 C2 C7 . . 102.71(12) ?
C3 C2 C7 . . 89.69(11) ?
C6 C2 H2 . . 117.3 ?
C3 C2 H2 . . 117.3 ?
C7 C2 H2 . . 117.3 ?
C2 C3 C8 . . 90.34(11) ?
C2 C3 C4 . . 107.64(12) ?
C8 C3 C4 . . 100.58(11) ?
C2 C3 H3 . . 118.0 ?
C8 C3 H3 . . 118.0 ?
C4 C3 H3 . . 118.0 ?
O2 C4 C12 . . 112.52(11) ?
O2 C4 C5 . . 105.42(11) ?
C12 C4 C5 . . 116.41(12) ?
O2 C4 C3 . . 104.28(11) ?
C12 C4 C3 . . 114.78(12) ?
C5 C4 C3 . . 102.09(12) ?
C6 C5 C4 . . 108.82(12) ?
C6 C5 C10 . . 103.38(12) ?
C4 C5 C10 . . 101.08(11) ?
C6 C5 H5 . . 114.1 ?
C4 C5 H5 . . 114.1 ?
C10 C5 H5 . . 114.1 ?
C1 C6 C5 . . 103.84(12) ?
C1 C6 C2 . . 102.58(13) ?
C5 C6 C2 . . 101.90(12) ?
C1 C6 H6 . . 115.5 ?
C5 C6 H6 . . 115.5 ?
C2 C6 H6 . . 115.5 ?
C11 C7 C8 . . 108.68(13) ?
C11 C7 C2 . . 103.28(12) ?
C8 C7 C2 . . 89.51(11) ?
C11 C7 H7 . . 117.1 ?
C8 C7 H7 . . 117.1 ?
C2 C7 H7 . . 117.1 ?
C9 C8 C7 . . 106.97(12) ?
C9 C8 C3 . . 102.35(11) ?
C7 C8 C3 . . 90.47(11) ?
C9 C8 H8 . . 117.7 ?
C7 C8 H8 . . 117.7 ?
C3 C8 H8 . . 117.7 ?
O1 C9 O2 . . 110.72(11) ?
O1 C9 C10 . . 114.78(12) ?
O2 C9 C10 . . 104.35(11) ?
O1 C9 C8 . . 118.94(12) ?
O2 C9 C8 . . 103.29(11) ?
C10 C9 C8 . . 103.19(12) ?
C9 C10 C11 . . 107.80(12) ?
C9 C10 C5 . . 101.56(11) ?
C11 C10 C5 . . 102.95(12) ?
C9 C10 H10 . . 114.4 ?
C11 C10 H10 . . 114.4 ?
C5 C10 H10 . . 114.4 ?
C1 C11 C7 . . 102.77(13) ?
C1 C11 C10 . . 103.90(13) ?
C7 C11 C10 . . 101.75(12) ?
C1 C11 H11 . . 115.5 ?
C7 C11 H11 . . 115.5 ?
C10 C11 H11 . . 115.5 ?
O3 C12 O4 . . 124.37(14) ?
O3 C12 C4 . . 122.71(13) ?
O4 C12 C4 . . 112.88(12) ?
O4 C13 C14 . . 109.31(12) ?
O4 C13 H13A . . 109.8 ?
C14 C13 H13A . . 109.8 ?
O4 C13 H13B . . 109.8 ?
C14 C13 H13B . . 109.8 ?
H13A C13 H13B . . 108.3 ?
C15 C14 C19 . . 119.06(15) ?
C15 C14 C13 . . 122.93(14) ?
C19 C14 C13 . . 118.01(14) ?
C14 C15 C16 . . 120.05(16) ?
C14 C15 H15 . . 120.0 ?
C16 C15 H15 . . 120.0 ?
C17 C16 C15 . . 120.37(16) ?
C17 C16 H16 . . 119.8 ?
C15 C16 H16 . . 119.8 ?
C18 C17 C16 . . 119.86(16) ?
C18 C17 H17 . . 120.1 ?
C16 C17 H17 . . 120.1 ?
C17 C18 C19 . . 120.08(16) ?
C17 C18 H18 . . 120.0 ?
C19 C18 H18 . . 120.0 ?
C18 C19 C14 . . 120.57(16) ?
C18 C19 H19 . . 119.7 ?
C14 C19 H19 . . 119.7 ?

loop_
_geom_bond_atom_site_label_1
_geom_bond_atom_site_label_2
_geom_bond_site_symmetry_2
_geom_bond_distance
_geom_bond_publ_flag
O1 C9 . 1.3740(17) ?
O1 H1 . 0.969(10) ?
O2 C4 . 1.4355(16) ?
O2 C9 . 1.4715(17) ?
O3 C12 . 1.2081(18) ?
O4 C12 . 1.3362(18) ?
O4 C13 . 1.4463(18) ?
C1 C11 . 1.535(2) ?
C1 C6 . 1.536(2) ?
C1 H1A . 0.9900 ?
C1 H1B . 0.9900 ?
C2 C6 . 1.545(2) ?
C2 C3 . 1.547(2) ?
C2 C7 . 1.575(2) ?
C2 H2 . 1.0000 ?
C3 C8 . 1.553(2) ?
C3 C4 . 1.560(2) ?
C3 H3 . 1.0000 ?
C4 C12 . 1.497(2) ?
C4 C5 . 1.542(2) ?
C5 C6 . 1.542(2) ?
C5 C10 . 1.565(2) ?
C5 H5 . 1.0000 ?
C6 H6 . 1.0000 ?
C7 C11 . 1.536(2) ?
C7 C8 . 1.548(2) ?
C7 H7 . 1.0000 ?
C8 C9 . 1.536(2) ?
C8 H8 . 1.0000 ?
C9 C10 . 1.533(2) ?
C10 C11 . 1.546(2) ?
C10 H10 . 1.0000 ?
C11 H11 . 1.0000 ?
C13 C14 . 1.503(2) ?
C13 H13A . 0.9900 ?
C13 H13B . 0.9900 ?
C14 C15 . 1.389(2) ?
C14 C19 . 1.395(2) ?
C15 C16 . 1.393(2) ?
C15 H15 . 0.9500 ?
C16 C17 . 1.384(3) ?
C16 H16 . 0.9500 ?
C17 C18 . 1.380(3) ?
C17 H17 . 0.9500 ?
C18 C19 . 1.386(2) ?
C18 H18 . 0.9500 ?
C19 H19 . 0.9500 ?

loop_
_geom_hbond_atom_site_label_D
_geom_hbond_atom_site_label_H
_geom_hbond_atom_site_label_A
_geom_hbond_site_symmetry_A
_geom_hbond_distance_DH
_geom_hbond_distance_HA
_geom_hbond_distance_DA
_geom_hbond_angle_DHA
O1 H1 O2 3_665 0.972(15) 1.910(17) 2.8561(16) 164(2)
C3 H3 O1 1_455 1.00 2.46 3.3716(18) 151
C10 H10 O3 1_655 1.00 2.41 3.3840(19) 163

loop_
_geom_torsion_atom_site_label_1
_geom_torsion_atom_site_label_2
_geom_torsion_atom_site_label_3
_geom_torsion_atom_site_label_4
_geom_torsion_site_symmetry_1
_geom_torsion_site_symmetry_2
_geom_torsion_site_symmetry_3
_geom_torsion_site_symmetry_4
_geom_torsion
_geom_torsion_publ_flag
C6 C2 C3 C8 . . . . 103.26(13) ?
C7 C2 C3 C8 . . . . -0.05(11) ?
C6 C2 C3 C4 . . . . 2.05(16) ?
C7 C2 C3 C4 . . . . -101.26(12) ?
C9 O2 C4 C12 . . . . -179.39(12) ?
C9 O2 C4 C5 . . . . 52.74(13) ?
C9 O2 C4 C3 . . . . -54.38(12) ?
C2 C3 C4 O2 . . . . 127.36(12) ?
C8 C3 C4 O2 . . . . 33.59(13) ?
C2 C3 C4 C12 . . . . -109.09(14) ?
C8 C3 C4 C12 . . . . 157.15(12) ?
C2 C3 C4 C5 . . . . 17.78(14) ?
C8 C3 C4 C5 . . . . -75.99(13) ?
O2 C4 C5 C6 . . . . -140.89(12) ?
C12 C4 C5 C6 . . . . 93.62(15) ?
C3 C4 C5 C6 . . . . -32.18(14) ?
O2 C4 C5 C10 . . . . -32.49(14) ?
C12 C4 C5 C10 . . . . -157.98(12) ?
C3 C4 C5 C10 . . . . 76.22(13) ?
C11 C1 C6 C5 . . . . -51.77(14) ?
C11 C1 C6 C2 . . . . 54.05(14) ?
C4 C5 C6 C1 . . . . 139.75(13) ?
C10 C5 C6 C1 . . . . 32.92(14) ?
C4 C5 C6 C2 . . . . 33.42(15) ?
C10 C5 C6 C2 . . . . -73.42(13) ?
C3 C2 C6 C1 . . . . -128.27(13) ?
C7 C2 C6 C1 . . . . -34.31(14) ?
C3 C2 C6 C5 . . . . -20.96(15) ?
C7 C2 C6 C5 . . . . 73.00(14) ?
C6 C2 C7 C11 . . . . 0.35(15) ?
C3 C2 C7 C11 . . . . 109.13(12) ?
C6 C2 C7 C8 . . . . -108.74(12) ?
C3 C2 C7 C8 . . . . 0.05(11) ?
C11 C7 C8 C9 . . . . -0.84(16) ?
C2 C7 C8 C9 . . . . 103.02(12) ?
C11 C7 C8 C3 . . . . -103.91(13) ?
C2 C7 C8 C3 . . . . -0.05(11) ?
C2 C3 C8 C9 . . . . -107.44(12) ?
C4 C3 C8 C9 . . . . 0.58(14) ?
C2 C3 C8 C7 . . . . 0.05(12) ?
C4 C3 C8 C7 . . . . 108.07(12) ?
C4 O2 C9 O1 . . . . -177.16(11) ?
C4 O2 C9 C10 . . . . -53.15(12) ?
C4 O2 C9 C8 . . . . 54.46(12) ?
C7 C8 C9 O1 . . . . 109.05(14) ?
C3 C8 C9 O1 . . . . -156.62(12) ?
C7 C8 C9 O2 . . . . -127.86(12) ?
C3 C8 C9 O2 . . . . -33.53(13) ?
C7 C8 C9 C10 . . . . -19.38(14) ?
C3 C8 C9 C10 . . . . 74.95(13) ?
O1 C9 C10 C11 . . . . -97.66(15) ?
O2 C9 C10 C11 . . . . 140.99(12) ?
C8 C9 C10 C11 . . . . 33.31(14) ?
O1 C9 C10 C5 . . . . 154.53(13) ?
O2 C9 C10 C5 . . . . 33.17(14) ?
C8 C9 C10 C5 . . . . -74.51(13) ?
C6 C5 C10 C9 . . . . 111.60(13) ?
C4 C5 C10 C9 . . . . -1.00(14) ?
C6 C5 C10 C11 . . . . 0.06(14) ?
C4 C5 C10 C11 . . . . -112.55(12) ?
C6 C1 C11 C7 . . . . -53.88(14) ?
C6 C1 C11 C10 . . . . 51.86(14) ?
C8 C7 C11 C1 . . . . 127.80(13) ?
C2 C7 C11 C1 . . . . 33.76(15) ?
C8 C7 C11 C10 . . . . 20.41(15) ?
C2 C7 C11 C10 . . . . -73.63(14) ?
C9 C10 C11 C1 . . . . -139.89(12) ?
C5 C10 C11 C1 . . . . -33.04(14) ?
C9 C10 C11 C7 . . . . -33.39(15) ?
C5 C10 C11 C7 . . . . 73.46(13) ?
C13 O4 C12 O3 . . . . -2.0(2) ?
C13 O4 C12 C4 . . . . 175.61(12) ?
O2 C4 C12 O3 . . . . -154.75(14) ?
C5 C4 C12 O3 . . . . -32.9(2) ?
C3 C4 C12 O3 . . . . 86.21(18) ?
O2 C4 C12 O4 . . . . 27.56(17) ?
C5 C4 C12 O4 . . . . 149.38(13) ?
C3 C4 C12 O4 . . . . -91.48(15) ?
C12 O4 C13 C14 . . . . 168.61(13) ?
O4 C13 C14 C15 . . . . -11.6(2) ?
O4 C13 C14 C19 . . . . 169.54(13) ?
C19 C14 C15 C16 . . . . -0.2(2) ?
C13 C14 C15 C16 . . . . -178.99(16) ?
C14 C15 C16 C17 . . . . 0.8(3) ?
C15 C16 C17 C18 . . . . -0.6(3) ?
C16 C17 C18 C19 . . . . -0.3(3) ?
C17 C18 C19 C14 . . . . 0.9(3) ?
C15 C14 C19 C18 . . . . -0.6(2) ?
C13 C14 C19 C18 . . . . 178.21(15) ?
